data_7045358
loop_
_publ_author_name
'Xiong, Yun'
'Yao, Shenglai'
'Kostenko, Arseni'
'Driess, Matthias'

_publ_section_title
;
 An isolable \b-diketiminato chlorosilylene.
;
_journal_issue 7
_journal_name_full 'Dalton transactions (Cambridge, England : 2003)'
_journal_page_first 2152
_journal_page_last 2155
_journal_paper_doi 10.1039/c8dt00121a
_journal_volume 47
_journal_year 2018
_chemical_formula_sum 'C27 H37 Cl N2 Si'
_chemical_formula_weight 453.13
_space_group_IT_number 4
_space_group_name_Hall 'P 2yb'
_space_group_name_H-M_alt 'P 1 21 1'
_symmetry_cell_setting monoclinic
_symmetry_space_group_name_Hall 'P 2yb'
_symmetry_space_group_name_H-M 'P 1 21 1'
_atom_sites_solution_hydrogens geom
_atom_sites_solution_primary direct
_atom_sites_solution_secondary difmap
_audit_creation_method
;
CrysAlisPro, Agilent Technologies,
Version 1.171.37.35 (release 13-08-2014 CrysAlis171 .NET)
(compiled Aug 13 2014,18:06:01)
;
_audit_update_record
;
2018-01-23 deposited with the CCDC.
2018-01-23 downloaded from the CCDC.
;
_cell_angle_alpha 90.00
_cell_angle_beta 91.272(2)
_cell_angle_gamma 90.00
_cell_formula_units_Z 2
_cell_length_a 11.8229(3)
_cell_length_b 6.68690(10)
_cell_length_c 16.5376(4)
_cell_measurement_reflns_used 5203
_cell_measurement_temperature 150(2)
_cell_measurement_theta_max 73.2510
_cell_measurement_theta_min 3.7240
_cell_volume 1307.12(5)
_computing_cell_refinement
;
CrysAlisPro, Agilent Technologies,
Version 1.171.37.35 (release 13-08-2014 CrysAlis171 .NET)
(compiled Aug 13 2014,18:06:01)
;
_computing_data_collection
;
CrysAlisPro, Agilent Technologies,
Version 1.171.37.35 (release 13-08-2014 CrysAlis171 .NET)
(compiled Aug 13 2014,18:06:01)
;
_computing_data_reduction
;
CrysAlisPro, Agilent Technologies,
Version 1.171.37.35 (release 13-08-2014 CrysAlis171 .NET)
(compiled Aug 13 2014,18:06:01)
;
_computing_structure_refinement 'SHELXL-97 (Sheldrick, 1997)'
_computing_structure_solution 'SHELXS-97 (Sheldrick, 1990)'
_diffrn_ambient_temperature 150(2)
_diffrn_measured_fraction_theta_full 0.995
_diffrn_measured_fraction_theta_max 0.995
_diffrn_measurement_device 'four-circle diffractometer'
_diffrn_measurement_device_type 'SuperNova, Single source at offset, Atlas'
_diffrn_radiation_monochromator mirror
_diffrn_radiation_source 'fine-focus sealed tube'
_diffrn_radiation_type CuK\a
_diffrn_radiation_wavelength 1.54184
_diffrn_reflns_av_R_equivalents 0.0257
_diffrn_reflns_av_sigmaI/netI 0.0310
_diffrn_reflns_limit_h_max 14
_diffrn_reflns_limit_h_min -14
_diffrn_reflns_limit_k_max 7
_diffrn_reflns_limit_k_min -7
_diffrn_reflns_limit_l_max 19
_diffrn_reflns_limit_l_min -14
_diffrn_reflns_number 8272
_diffrn_reflns_theta_full 67.50
_diffrn_reflns_theta_max 67.50
_diffrn_reflns_theta_min 2.67
_exptl_absorpt_coefficient_mu 1.837
_exptl_absorpt_correction_T_max 1.00000
_exptl_absorpt_correction_T_min 0.73861
_exptl_absorpt_correction_type multi-scan
_exptl_absorpt_process_details
;
CrysAlisPro, Agilent Technologies,
Version 1.171.37.35 (release 13-08-2014 CrysAlis171 .NET)
(compiled Aug 13 2014,18:06:01)
Empirical absorption correction using spherical harmonics,
 implemented in SCALE3 ABSPACK scaling algorithm.
;
_exptl_crystal_colour orange
_exptl_crystal_density_diffrn 1.151
_exptl_crystal_density_method 'not measured'
_exptl_crystal_description plate
_exptl_crystal_F_000 488
_exptl_crystal_size_max 0.14
_exptl_crystal_size_mid 0.14
_exptl_crystal_size_min 0.05
_refine_diff_density_max 0.248
_refine_diff_density_min -0.270
_refine_diff_density_rms 0.034
_refine_ls_abs_structure_details 'Flack H D (1983), Acta Cryst. A39, 876-881'
_refine_ls_abs_structure_Flack 0.472(16)
_refine_ls_extinction_method none
_refine_ls_goodness_of_fit_ref 1.027
_refine_ls_hydrogen_treatment constr
_refine_ls_matrix_type full
_refine_ls_number_parameters 429
_refine_ls_number_reflns 4140
_refine_ls_number_restraints 100
_refine_ls_restrained_S_all 1.016
_refine_ls_R_factor_all 0.0389
_refine_ls_R_factor_gt 0.0372
_refine_ls_shift/su_max 0.002
_refine_ls_shift/su_mean 0.000
_refine_ls_structure_factor_coef Fsqd
_refine_ls_weighting_details 'calc w=1/[\s^2^(Fo^2^)+(0.0441P)^2^+0.4648P] where P=(Fo^2^+2Fc^2^)/3'
_refine_ls_weighting_scheme calc
_refine_ls_wR_factor_gt 0.0904
_refine_ls_wR_factor_ref 0.0915
_reflns_number_gt 4017
_reflns_number_total 4140
_reflns_threshold_expression >2sigma(I)
_cod_data_source_file c8dt00121a2.cif
_cod_data_source_block 4
_cod_depositor_comments 'Adding full bibliography for 7045356--7045359.cif.'
_cod_original_sg_symbol_H-M P21
_cod_database_code 7045358

loop_
_symmetry_equiv_pos_as_xyz
'x, y, z'
'-x, y+1/2, -z'

loop_
_atom_site_label
_atom_site_type_symbol
_atom_site_fract_x
_atom_site_fract_y
_atom_site_fract_z
_atom_site_U_iso_or_equiv
_atom_site_adp_type
_atom_site_occupancy
_atom_site_symmetry_multiplicity
_atom_site_calc_flag
_atom_site_refinement_flags
_atom_site_disorder_assembly
_atom_site_disorder_group
Cl1 Cl 0.51162(5) 0.47170(11) 0.31786(4) 0.03030(16) Uani 0.8241(19) 1 d P A 1
Si1 Si 0.66514(5) 0.40006(11) 0.25142(4) 0.02222(16) Uani 0.8241(19) 1 d P A 1
N1 N 0.74862(18) 0.3051(3) 0.34041(12) 0.0214(4) Uani 0.8241(19) 1 d P A 1
C1 C 0.7419(5) 0.1224(9) 0.3734(3) 0.0245(14) Uani 0.8241(19) 1 d P A 1
H1 H 0.7803 0.1003 0.4237 0.029 Uiso 0.8241(19) 1 calc PR A 1
C16 C 0.5824(3) 0.1231(7) 0.13724(17) 0.0221(8) Uani 0.8241(19) 1 d PU A 1
N1B N 0.7466(10) 0.9017(19) 0.3418(6) 0.043(3) Uiso 0.1759(19) 1 d PD A 2
N2 N 0.6271(2) 0.1414(5) 0.21958(14) 0.0217(5) Uani 0.8241(19) 1 d P A 1
C2 C 0.6833(2) -0.0344(4) 0.33947(15) 0.0281(5) Uani 0.8241(19) 1 d P A 1
H2 H 0.6771 -0.1552 0.3693 0.034 Uiso 0.8241(19) 1 calc PR A 1
C3 C 0.6327(2) -0.0229(4) 0.26289(15) 0.0253(5) Uani 0.8241(19) 1 d P A 1
H3 H 0.6001 -0.1411 0.2406 0.030 Uiso 0.8241(19) 1 calc PR A 1
C4 C 0.81472(19) 0.4538(4) 0.38398(14) 0.0233(5) Uani 0.8241(19) 1 d P A 1
C5 C 0.9128(2) 0.5301(4) 0.34795(15) 0.0255(6) Uani 0.8241(19) 1 d P A 1
C6 C 0.9733(2) 0.6775(5) 0.38886(18) 0.0330(6) Uani 0.8241(19) 1 d P A 1
H6 H 1.0391 0.7322 0.3653 0.040 Uiso 0.8241(19) 1 calc PR A 1
C7 C 0.9395(3) 0.7467(4) 0.46383(18) 0.0344(6) Uani 0.8241(19) 1 d P A 1
H7 H 0.9820 0.8480 0.4910 0.041 Uiso 0.8241(19) 1 calc PR A 1
C8 C 0.8447(2) 0.6688(5) 0.49865(17) 0.0317(6) Uani 0.8241(19) 1 d P A 1
H8 H 0.8234 0.7155 0.5504 0.038 Uiso 0.8241(19) 1 calc PR A 1
C9 C 0.7789(2) 0.5227(4) 0.45988(14) 0.0246(6) Uani 0.8241(19) 1 d P A 1
C10 C 0.6752(2) 0.4413(4) 0.50242(15) 0.0295(6) Uani 0.8241(19) 1 d P A 1
H10 H 0.6336 0.3522 0.4633 0.035 Uiso 0.8241(19) 1 calc PR A 1
C11 C 0.5923(6) 0.6117(10) 0.5276(5) 0.0472(19) Uani 0.8241(19) 1 d P A 1
H11A H 0.6315 0.7036 0.5649 0.071 Uiso 0.8241(19) 1 calc PR A 1
H11B H 0.5270 0.5531 0.5544 0.071 Uiso 0.8241(19) 1 calc PR A 1
H11C H 0.5664 0.6850 0.4794 0.071 Uiso 0.8241(19) 1 calc PR A 1
C12 C 0.7113(3) 0.3139(6) 0.57549(19) 0.0444(8) Uani 0.8241(19) 1 d P A 1
H12A H 0.7566 0.2004 0.5573 0.067 Uiso 0.8241(19) 1 calc PR A 1
H12B H 0.6439 0.2644 0.6025 0.067 Uiso 0.8241(19) 1 calc PR A 1
H12C H 0.7565 0.3955 0.6134 0.067 Uiso 0.8241(19) 1 calc PR A 1
C13 C 0.9536(2) 0.4443(5) 0.26823(15) 0.0318(6) Uani 0.8241(19) 1 d P A 1
H13 H 0.8854 0.4256 0.2322 0.038 Uiso 0.8241(19) 1 calc PR A 1
C14 C 1.0069(3) 0.2383(5) 0.2813(2) 0.0427(8) Uani 0.8241(19) 1 d P A 1
H14A H 1.0263 0.1807 0.2289 0.064 Uiso 0.8241(19) 1 calc PR A 1
H14B H 0.9530 0.1506 0.3081 0.064 Uiso 0.8241(19) 1 calc PR A 1
H14C H 1.0756 0.2514 0.3151 0.064 Uiso 0.8241(19) 1 calc PR A 1
C15 C 1.0351(6) 0.5779(12) 0.2236(5) 0.0504(16) Uani 0.8241(19) 1 d P A 1
H15A H 1.0031 0.7127 0.2187 0.076 Uiso 0.8241(19) 1 calc PR A 1
H15B H 1.0475 0.5232 0.1696 0.076 Uiso 0.8241(19) 1 calc PR A 1
H15C H 1.1073 0.5842 0.2538 0.076 Uiso 0.8241(19) 1 calc PR A 1
C17 C 0.6609(3) 0.1198(9) 0.0749(3) 0.0263(10) Uani 0.8241(19) 1 d PU A 1
C18 C 0.6184(7) 0.1080(13) -0.0045(3) 0.0300(13) Uani 0.8241(19) 1 d PU A 1
H18 H 0.6699 0.1040 -0.0478 0.036 Uiso 0.8241(19) 1 calc PR A 1
C19 C 0.5030(7) 0.1020(14) -0.0217(4) 0.0293(14) Uani 0.8241(19) 1 d PU A 1
H19 H 0.4762 0.0973 -0.0762 0.035 Uiso 0.8241(19) 1 calc PR A 1
C20 C 0.4281(6) 0.1027(13) 0.0403(4) 0.0280(12) Uani 0.8241(19) 1 d PU A 1
H20 H 0.3492 0.0961 0.0281 0.034 Uiso 0.8241(19) 1 calc PR A 1
C21 C 0.4651(3) 0.1128(8) 0.1217(3) 0.0228(9) Uani 0.8241(19) 1 d PU A 1
C22 C 0.3788(4) 0.1094(8) 0.1883(3) 0.0282(10) Uani 0.8241(19) 1 d PU A 1
H22 H 0.4223 0.1254 0.2404 0.034 Uiso 0.8241(19) 1 calc PR A 1
C23 C 0.2977(5) 0.2825(8) 0.1829(4) 0.0413(11) Uani 0.8241(19) 1 d PU A 1
H23A H 0.2526 0.2727 0.1326 0.062 Uiso 0.8241(19) 1 calc PR A 1
H23B H 0.3403 0.4082 0.1833 0.062 Uiso 0.8241(19) 1 calc PR A 1
H23C H 0.2475 0.2794 0.2292 0.062 Uiso 0.8241(19) 1 calc PR A 1
C24 C 0.3197(6) -0.0974(10) 0.1922(4) 0.0471(13) Uani 0.8241(19) 1 d PU A 1
H24A H 0.2666 -0.0983 0.2368 0.071 Uiso 0.8241(19) 1 calc PR A 1
H24B H 0.3767 -0.2020 0.2010 0.071 Uiso 0.8241(19) 1 calc PR A 1
H24C H 0.2784 -0.1226 0.1411 0.071 Uiso 0.8241(19) 1 calc PR A 1
C25 C 0.7876(4) 0.1222(9) 0.0914(3) 0.0332(12) Uani 0.8241(19) 1 d P A 1
H25 H 0.8018 0.1524 0.1500 0.040 Uiso 0.8241(19) 1 calc PR A 1
C26 C 0.8360(4) -0.0875(8) 0.0729(4) 0.0643(13) Uani 0.8241(19) 1 d P A 1
H26A H 0.8247 -0.1173 0.0153 0.096 Uiso 0.8241(19) 1 calc PR A 1
H26B H 0.7968 -0.1880 0.1051 0.096 Uiso 0.8241(19) 1 calc PR A 1
H26C H 0.9170 -0.0901 0.0867 0.096 Uiso 0.8241(19) 1 calc PR A 1
C27 C 0.8503(3) 0.2731(9) 0.0417(3) 0.0599(13) Uani 0.8241(19) 1 d P A 1
H27A H 0.9309 0.2699 0.0568 0.090 Uiso 0.8241(19) 1 calc PR A 1
H27B H 0.8200 0.4071 0.0519 0.090 Uiso 0.8241(19) 1 calc PR A 1
H27C H 0.8406 0.2407 -0.0158 0.090 Uiso 0.8241(19) 1 calc PR A 1
C1B C 0.742(4) 1.092(3) 0.368(2) 0.058(16) Uiso 0.1759(19) 1 d PD A 2
H1B H 0.7906 1.1220 0.4127 0.070 Uiso 0.1759(19) 1 calc PR A 2
Cl2B Cl 0.5090(3) 0.7432(8) 0.3181(2) 0.0559(14) Uani 0.1759(19) 1 d P A 2
Si2B Si 0.6633(4) 0.8082(8) 0.2522(2) 0.0438(13) Uani 0.1759(19) 1 d PD A 2
N2B N 0.6266(18) 1.0660(16) 0.2185(11) 0.054(7) Uiso 0.1759(19) 1 d PD A 2
C2B C 0.6782(15) 1.246(3) 0.3409(8) 0.046(4) Uiso 0.1759(19) 1 d PD A 2
H2B H 0.6656 1.3607 0.3734 0.056 Uiso 0.1759(19) 1 calc PR A 2
C3B C 0.6330(14) 1.230(2) 0.2648(8) 0.049(4) Uiso 0.1759(19) 1 d PD A 2
H3B H 0.6024 1.3492 0.2419 0.059 Uiso 0.1759(19) 1 calc PR A 2
C4B C 0.8157(11) 0.753(2) 0.3861(7) 0.047(4) Uiso 0.1759(19) 1 d PD A 2
C5B C 0.9115(10) 0.678(2) 0.3515(8) 0.045(4) Uiso 0.1759(19) 1 d PD A 2
C6B C 0.9726(12) 0.533(2) 0.3902(8) 0.044(4) Uiso 0.1759(19) 1 d PD A 2
H6B H 1.0379 0.4791 0.3659 0.053 Uiso 0.1759(19) 1 calc PR A 2
C7B C 0.9396(12) 0.466(3) 0.4646(9) 0.061(4) Uiso 0.1759(19) 1 d PD A 2
H7B H 0.9835 0.3688 0.4931 0.073 Uiso 0.1759(19) 1 calc PR A 2
C8B C 0.8425(12) 0.540(3) 0.4971(10) 0.048(4) Uiso 0.1759(19) 1 d PD A 2
H8B H 0.8171 0.4864 0.5467 0.058 Uiso 0.1759(19) 1 calc PR A 2
C9B C 0.7815(12) 0.689(2) 0.4604(8) 0.049(4) Uiso 0.1759(19) 1 d PD A 2
C10B C 0.9521(14) 0.767(2) 0.2696(8) 0.052(4) Uiso 0.1759(19) 1 d PD A 2
H10B H 0.8832 0.7860 0.2342 0.062 Uiso 0.1759(19) 1 calc PR A 2
C11B C 1.031(2) 0.628(4) 0.2249(19) 0.031(7) Uiso 0.1759(19) 1 d PD A 2
H11D H 1.0314 0.6640 0.1676 0.047 Uiso 0.1759(19) 1 calc PR A 2
H11E H 1.0045 0.4894 0.2304 0.047 Uiso 0.1759(19) 1 calc PR A 2
H11F H 1.1077 0.6391 0.2481 0.047 Uiso 0.1759(19) 1 calc PR A 2
C12B C 1.0067(16) 0.973(3) 0.2805(11) 0.065(5) Uiso 0.1759(19) 1 d PD A 2
H12D H 1.0709 0.9626 0.3188 0.097 Uiso 0.1759(19) 1 calc PR A 2
H12E H 0.9510 1.0669 0.3014 0.097 Uiso 0.1759(19) 1 calc PR A 2
H12F H 1.0334 1.0207 0.2282 0.097 Uiso 0.1759(19) 1 calc PR A 2
C13B C 0.6744(12) 0.775(2) 0.5015(9) 0.053(4) Uiso 0.1759(19) 1 d PD A 2
H13B H 0.6291 0.8597 0.4628 0.063 Uiso 0.1759(19) 1 calc PR A 2
C14B C 0.7118(17) 0.895(3) 0.5758(10) 0.064(5) Uiso 0.1759(19) 1 d PD A 2
H14D H 0.6453 0.9528 0.6014 0.096 Uiso 0.1759(19) 1 calc PR A 2
H14E H 0.7627 1.0028 0.5595 0.096 Uiso 0.1759(19) 1 calc PR A 2
H14F H 0.7514 0.8070 0.6143 0.096 Uiso 0.1759(19) 1 calc PR A 2
C16B C 0.588(2) 1.079(5) 0.1332(11) 0.052(10) Uiso 0.1759(19) 1 d PD A 2
C17B C 0.6610(18) 1.083(6) 0.0700(17) 0.046(10) Uiso 0.1759(19) 1 d PD A 2
C18B C 0.615(4) 1.089(8) -0.006(2) 0.049(11) Uiso 0.1759(19) 1 d PD A 2
H18B H 0.6612 1.0951 -0.0525 0.058 Uiso 0.1759(19) 1 calc PR A 2
C19B C 0.499(4) 1.087(9) -0.015(2) 0.044(10) Uiso 0.1759(19) 1 d PD A 2
H19B H 0.4655 1.0853 -0.0674 0.053 Uiso 0.1759(19) 1 calc PR A 2
C20B C 0.431(3) 1.086(8) 0.0511(17) 0.034(8) Uiso 0.1759(19) 1 d PD A 2
H20B H 0.3513 1.0897 0.0425 0.041 Uiso 0.1759(19) 1 calc PR A 2
C21B C 0.473(2) 1.082(6) 0.1286(16) 0.047(10) Uiso 0.1759(19) 1 d PD A 2
C22B C 0.3940(19) 1.091(4) 0.2032(13) 0.029(6) Uiso 0.1759(19) 1 d PD A 2
H22B H 0.4327 1.0746 0.2572 0.035 Uiso 0.1759(19) 1 calc PR A 2
C23B C 0.300(2) 0.940(4) 0.184(3) 0.047(9) Uiso 0.1759(19) 1 d PD A 2
H23D H 0.2458 0.9391 0.2277 0.070 Uiso 0.1759(19) 1 calc PR A 2
H23E H 0.3329 0.8064 0.1781 0.070 Uiso 0.1759(19) 1 calc PR A 2
H23F H 0.2612 0.9781 0.1331 0.070 Uiso 0.1759(19) 1 calc PR A 2
C24B C 0.317(4) 1.273(6) 0.194(3) 0.096(19) Uiso 0.1759(19) 1 d PD A 2
H24D H 0.2737 1.2641 0.1430 0.144 Uiso 0.1759(19) 1 calc PR A 2
H24E H 0.3632 1.3950 0.1941 0.144 Uiso 0.1759(19) 1 calc PR A 2
H24F H 0.2648 1.2779 0.2392 0.144 Uiso 0.1759(19) 1 calc PR A 2
C25B C 0.7926(17) 1.068(4) 0.0848(14) 0.024(6) Uiso 0.1759(19) 1 d PD A 2
H25B H 0.8002 1.0445 0.1444 0.029 Uiso 0.1759(19) 1 calc PR A 2
C26B C 0.843(5) 0.870(9) 0.047(3) 0.15(2) Uiso 0.1759(19) 1 d P A 2
H26D H 0.8613 0.8945 -0.0096 0.218 Uiso 0.1759(19) 1 calc PR A 2
H26E H 0.7862 0.7631 0.0497 0.218 Uiso 0.1759(19) 1 calc PR A 2
H26F H 0.9110 0.8307 0.0774 0.218 Uiso 0.1759(19) 1 calc PR A 2
C27B C 0.835(3) 1.290(6) 0.0749(18) 0.077(10) Uiso 0.1759(19) 1 d P A 2
H27D H 0.8229 1.3332 0.0188 0.116 Uiso 0.1759(19) 1 calc PR A 2
H27E H 0.9162 1.2971 0.0889 0.116 Uiso 0.1759(19) 1 calc PR A 2
H27F H 0.7933 1.3780 0.1110 0.116 Uiso 0.1759(19) 1 calc PR A 2
C15B C 0.609(3) 0.588(4) 0.525(2) 0.030(7) Uiso 0.1759(19) 1 d PD A 2
H15D H 0.6491 0.5199 0.5700 0.045 Uiso 0.1759(19) 1 calc PR A 2
H15E H 0.6020 0.4976 0.4790 0.045 Uiso 0.1759(19) 1 calc PR A 2
H15F H 0.5331 0.6263 0.5429 0.045 Uiso 0.1759(19) 1 calc PR A 2

loop_
_atom_site_aniso_label
_atom_site_aniso_U_11
_atom_site_aniso_U_22
_atom_site_aniso_U_33
_atom_site_aniso_U_23
_atom_site_aniso_U_13
_atom_site_aniso_U_12
Cl1 0.0295(3) 0.0253(3) 0.0361(3) -0.0051(3) 0.0011(2) 0.0044(2)
Si1 0.0280(3) 0.0149(3) 0.0236(3) 0.0019(3) -0.0015(2) -0.0007(3)
N1 0.0258(11) 0.0176(10) 0.0209(10) 0.0010(8) 0.0002(8) 0.0014(9)
C1 0.030(2) 0.0223(16) 0.0215(18) -0.0001(13) 0.0000(10) 0.0014(14)
C16 0.0331(16) 0.0126(18) 0.0205(13) -0.0013(11) -0.0006(8) 0.0013(12)
N2 0.0258(13) 0.0179(17) 0.0214(12) -0.0001(9) -0.0007(8) 0.0019(10)
C2 0.0378(14) 0.0169(12) 0.0296(12) 0.0037(11) 0.0006(10) -0.0004(12)
C3 0.0305(12) 0.0137(12) 0.0317(13) -0.0019(11) 0.0009(10) 0.0002(11)
C4 0.0248(11) 0.0185(13) 0.0263(11) 0.0011(10) -0.0046(9) 0.0042(10)
C5 0.0249(12) 0.0242(15) 0.0274(12) 0.0051(10) -0.0018(10) 0.0010(9)
C6 0.0289(13) 0.0281(16) 0.0417(15) 0.0066(12) -0.0076(12) -0.0040(11)
C7 0.0385(15) 0.0249(14) 0.0393(15) -0.0031(11) -0.0132(12) -0.0046(11)
C8 0.0369(15) 0.0295(17) 0.0285(13) -0.0043(11) -0.0078(11) 0.0043(11)
C9 0.0292(13) 0.0223(14) 0.0219(11) -0.0011(9) -0.0047(10) 0.0042(9)
C10 0.0310(12) 0.0319(17) 0.0254(11) -0.0024(11) 0.0005(9) 0.0012(11)
C11 0.041(3) 0.049(3) 0.052(3) -0.010(2) 0.014(2) 0.009(2)
C12 0.0488(18) 0.053(2) 0.0313(15) 0.0097(14) -0.0006(13) -0.0034(16)
C13 0.0234(11) 0.0401(18) 0.0320(12) 0.0029(12) 0.0033(9) -0.0027(11)
C14 0.0385(17) 0.042(2) 0.0482(18) -0.0006(14) 0.0152(14) 0.0069(14)
C15 0.048(3) 0.047(4) 0.056(3) 0.013(3) 0.0154(16) -0.002(3)
C17 0.0349(17) 0.019(2) 0.0249(16) -0.0031(14) 0.0029(9) 0.0034(12)
C18 0.045(2) 0.021(2) 0.0243(16) 0.0000(13) 0.0036(10) -0.0007(16)
C19 0.050(2) 0.017(2) 0.0206(16) 0.0000(15) -0.0050(11) -0.0018(15)
C20 0.0371(19) 0.017(2) 0.0292(19) 0.0037(19) -0.0073(13) -0.0020(13)
C21 0.0312(15) 0.0119(18) 0.0251(16) 0.0014(13) -0.0015(10) 0.0019(12)
C22 0.0300(18) 0.0328(17) 0.0214(17) 0.0029(15) -0.0062(14) -0.0011(13)
C23 0.036(2) 0.050(2) 0.038(2) 0.0027(15) 0.0057(17) 0.0140(16)
C24 0.061(3) 0.043(2) 0.038(2) 0.000(2) 0.002(2) -0.020(2)
C25 0.039(2) 0.027(3) 0.033(2) -0.0045(18) 0.0026(12) 0.0074(17)
C26 0.045(2) 0.047(3) 0.100(4) -0.017(3) -0.019(2) 0.0194(19)
C27 0.038(2) 0.075(3) 0.066(3) 0.027(3) 0.004(2) -0.0123(19)
Cl2B 0.051(2) 0.075(3) 0.041(2) 0.0087(18) -0.0061(17) -0.018(2)
Si2B 0.047(2) 0.052(3) 0.032(2) 0.0015(19) -0.0050(17) -0.012(2)

loop_
_atom_type_symbol
_atom_type_description
_atom_type_scat_dispersion_real
_atom_type_scat_dispersion_imag
_atom_type_scat_source
C C 0.0181 0.0091 'International Tables Vol C Tables 4.2.6.8 and 6.1.1.4'
H H 0.0000 0.0000 'International Tables Vol C Tables 4.2.6.8 and 6.1.1.4'
N N 0.0311 0.0180 'International Tables Vol C Tables 4.2.6.8 and 6.1.1.4'
Si Si 0.2541 0.3302 'International Tables Vol C Tables 4.2.6.8 and 6.1.1.4'
Cl Cl 0.3639 0.7018 'International Tables Vol C Tables 4.2.6.8 and 6.1.1.4'

loop_
_geom_angle_atom_site_label_1
_geom_angle_atom_site_label_2
_geom_angle_atom_site_label_3
_geom_angle
N2 Si1 N1 91.57(10)
N2 Si1 Cl1 98.46(8)
N1 Si1 Cl1 96.22(7)
C1 N1 C4 117.4(3)
C1 N1 Si1 126.6(3)
C4 N1 Si1 115.44(16)
N1 C1 C2 124.3(3)
C17 C16 C21 122.0(3)
C17 C16 N2 117.2(3)
C21 C16 N2 120.8(3)
C1B N1B C4B 120.4(14)
C1B N1B Si2B 123.1(15)
C4B N1B Si2B 116.4(9)
C3 N2 C16 116.9(3)
C3 N2 Si1 127.95(19)
C16 N2 Si1 115.1(3)
C1 C2 C3 122.3(3)
N2 C3 C2 124.0(3)
C9 C4 C5 121.6(2)
C9 C4 N1 119.9(2)
C5 C4 N1 118.6(2)
C6 C5 C4 118.1(2)
C6 C5 C13 121.3(2)
C4 C5 C13 120.5(2)
C5 C6 C7 121.1(3)
C8 C7 C6 120.1(3)
C7 C8 C9 121.6(3)
C8 C9 C4 117.5(2)
C8 C9 C10 118.9(2)
C4 C9 C10 123.6(2)
C9 C10 C12 110.5(2)
C9 C10 C11 112.1(3)
C12 C10 C11 111.1(4)
C15 C13 C5 114.5(4)
C15 C13 C14 109.6(4)
C5 C13 C14 110.8(2)
C18 C17 C16 117.5(5)
C18 C17 C25 120.2(5)
C16 C17 C25 122.3(4)
C19 C18 C17 121.7(7)
C20 C19 C18 119.7(7)
C19 C20 C21 121.5(6)
C20 C21 C16 117.5(4)
C20 C21 C22 119.6(4)
C16 C21 C22 122.9(4)
C23 C22 C21 112.5(4)
C23 C22 C24 113.7(5)
C21 C22 C24 110.7(4)
C27 C25 C17 113.8(4)
C27 C25 C26 108.1(5)
C17 C25 C26 108.8(4)
N1B C1B C2B 130(2)
N2B Si2B N1B 92.5(7)
N2B Si2B Cl2B 98.1(7)
N1B Si2B Cl2B 95.9(4)
C3B N2B C16B 120.8(16)
C3B N2B Si2B 125.3(13)
C16B N2B Si2B 113.8(15)
C1B C2B C3B 117(2)
N2B C3B C2B 127.5(17)
C9B C4B C5B 121.5(11)
C9B C4B N1B 119.1(11)
C5B C4B N1B 119.4(11)
C6B C5B C4B 119.8(12)
C6B C5B C10B 120.6(11)
C4B C5B C10B 119.6(11)
C5B C6B C7B 119.8(14)
C8B C7B C6B 119.3(16)
C9B C8B C7B 121.9(15)
C8B C9B C4B 117.6(12)
C8B C9B C13B 120.1(12)
C4B C9B C13B 122.2(12)
C11B C10B C12B 110.3(17)
C11B C10B C5B 112.9(17)
C12B C10B C5B 112.1(13)
C14B C13B C15B 111.2(19)
C14B C13B C9B 108.8(13)
C15B C13B C9B 103.4(17)
C21B C16B C17B 127.0(19)
C21B C16B N2B 110(2)
C17B C16B N2B 123(2)
C18B C17B C16B 117(3)
C18B C17B C25B 121(3)
C16B C17B C25B 121(2)
C17B C18B C19B 118(5)
C20B C19B C18B 122(5)
C21B C20B C19B 123(3)
C20B C21B C16B 113(2)
C20B C21B C22B 122(2)
C16B C21B C22B 125(2)
C23B C22B C24B 94(3)
C23B C22B C21B 105(2)
C24B C22B C21B 108(3)
C17B C25B C27B 104(2)
C17B C25B C26B 112(3)
C27B C25B C26B 128(3)

loop_
_geom_bond_atom_site_label_1
_geom_bond_atom_site_label_2
_geom_bond_distance
Cl1 Si1 2.1954(9)
Si1 N2 1.860(3)
Si1 N1 1.865(2)
N1 C1 1.341(6)
N1 C4 1.447(3)
C1 C2 1.370(7)
C16 C17 1.403(4)
C16 C21 1.407(4)
C16 N2 1.455(3)
N1B C1B 1.345(10)
N1B C4B 1.472(9)
N1B Si2B 1.869(8)
N2 C3 1.312(4)
C2 C3 1.391(4)
C4 C9 1.411(3)
C4 C5 1.411(4)
C5 C6 1.386(4)
C5 C13 1.526(4)
C6 C7 1.391(4)
C7 C8 1.374(4)
C8 C9 1.396(4)
C9 C10 1.527(4)
C10 C12 1.531(4)
C10 C11 1.566(7)
C13 C15 1.517(7)
C13 C14 1.528(4)
C17 C18 1.397(4)
C17 C25 1.517(4)
C18 C19 1.388(4)
C19 C20 1.370(5)
C20 C21 1.407(5)
C21 C22 1.518(4)
C22 C23 1.504(6)
C22 C24 1.551(6)
C25 C27 1.506(7)
C25 C26 1.548(7)
C1B C2B 1.346(10)
Cl2B Si2B 2.189(6)
Si2B N2B 1.860(9)
N2B C3B 1.339(10)
N2B C16B 1.475(10)
C2B C3B 1.361(10)
C4B C9B 1.371(9)
C4B C5B 1.374(9)
C5B C6B 1.360(10)
C5B C10B 1.564(9)
C6B C7B 1.375(10)
C7B C8B 1.372(10)
C8B C9B 1.363(10)
C9B C13B 1.561(9)
C10B C11B 1.522(10)
C10B C12B 1.528(10)
C13B C14B 1.525(10)
C13B C15B 1.530(10)
C16B C21B 1.364(10)
C16B C17B 1.368(10)
C17B C18B 1.368(10)
C17B C25B 1.573(10)
C18B C19B 1.370(10)
C19B C20B 1.369(10)
C20B C21B 1.363(10)
C21B C22B 1.565(10)
C22B C23B 1.528(10)
C22B C24B 1.529(10)
C25B C27B 1.58(4)
C25B C26B 1.58(6)
